data_4330499
loop_
_publ_author_name
'Alison R. Fout'
'Dianne J. Xiao'
'Qinliang Zhao'
'T. David Harris'
'Evan R. King'
'Emily V. Eames'
'Shao-Liang Zheng'
'Theodore A. Betley'

_publ_section_title
;
 Trigonal Mn3 and Co3 Clusters Supported by Weak-Field Ligands: A
 Structural, Spectroscopic, Magnetic, and Computational Investigation into
 the Correlation of Molecular and Electronic Structure
;
_journal_name_full 'Inorganic Chemistry'
_journal_page_first 10290
_journal_page_last 10299
_journal_paper_doi 10.1021/ic301278m
_journal_volume 51
_journal_year 2012
_chemical_formula_sum 'C64 H67 Mn3 N9 O2'
_chemical_formula_weight 1159.09
_chemical_name_systematic
; 
 ? 
;
_space_group_IT_number 2
_symmetry_cell_setting triclinic
_symmetry_space_group_name_Hall '-P 1'
_symmetry_space_group_name_H-M 'P -1'
_atom_sites_solution_hydrogens geom
_atom_sites_solution_primary direct
_atom_sites_solution_secondary difmap
_audit_creation_method SHELXL-97
_cell_angle_alpha 85.291(4)
_cell_angle_beta 79.491(3)
_cell_angle_gamma 73.582(5)
_cell_formula_units_Z 2
_cell_length_a 12.7326(15)
_cell_length_b 13.2825(18)
_cell_length_c 17.604(2)
_cell_measurement_reflns_used 9815
_cell_measurement_temperature 100(2)
_cell_measurement_theta_max 27.506
_cell_measurement_theta_min 2.267
_cell_volume 2806.4(6)
_computing_cell_refinement 'SAINT 7.46A (Bruker-AXS, 2009)'
_computing_data_collection 'APEX2 v2009.3.0 (Bruker-AXS, 2009)'
_computing_data_reduction 'SAINT 7.46A (Bruker-AXS, 2009)'
_computing_molecular_graphics 'Bruker SHELXTL'
_computing_publication_material 'Bruker SHELXTL'
_computing_structure_refinement 'SHELXL-97 (Sheldrick, 2008)'
_computing_structure_solution 'SHELXS-97 (Sheldrick, 2008)'
_diffrn_ambient_temperature 100(2)
_diffrn_measured_fraction_theta_full 0.998
_diffrn_measured_fraction_theta_max 0.998
_diffrn_measurement_device_type 'CCD area detector'
_diffrn_measurement_method 'phi and omega scans'
_diffrn_radiation_monochromator graphite
_diffrn_radiation_source 'fine-focus sealed tube'
_diffrn_radiation_type MoK\a
_diffrn_radiation_wavelength 0.71073
_diffrn_reflns_av_R_equivalents 0.0279
_diffrn_reflns_av_sigmaI/netI 0.0260
_diffrn_reflns_limit_h_max 16
_diffrn_reflns_limit_h_min -16
_diffrn_reflns_limit_k_max 17
_diffrn_reflns_limit_k_min -17
_diffrn_reflns_limit_l_max 22
_diffrn_reflns_limit_l_min -22
_diffrn_reflns_number 48127
_diffrn_reflns_theta_full 27.54
_diffrn_reflns_theta_max 27.54
_diffrn_reflns_theta_min 1.18
_exptl_absorpt_coefficient_mu 0.718
_exptl_absorpt_correction_T_max 0.9061
_exptl_absorpt_correction_T_min 0.8937
_exptl_absorpt_correction_type multi-scan
_exptl_absorpt_process_details 'SADABS (Sheldrick, 2009)'
_exptl_crystal_colour red
_exptl_crystal_density_diffrn 1.372
_exptl_crystal_description block
_exptl_crystal_F_000 1210
_exptl_crystal_size_max 0.16
_exptl_crystal_size_mid 0.15
_exptl_crystal_size_min 0.14
_refine_diff_density_max 0.687
_refine_diff_density_min -0.401
_refine_diff_density_rms 0.056
_refine_ls_extinction_method none
_refine_ls_goodness_of_fit_ref 1.036
_refine_ls_hydrogen_treatment constr
_refine_ls_matrix_type full
_refine_ls_number_parameters 768
_refine_ls_number_reflns 12918
_refine_ls_number_restraints 20
_refine_ls_restrained_S_all 1.036
_refine_ls_R_factor_all 0.0420
_refine_ls_R_factor_gt 0.0334
_refine_ls_shift/su_max 0.002
_refine_ls_shift/su_mean 0.000
_refine_ls_structure_factor_coef Fsqd
_refine_ls_weighting_details 'calc w=1/[\s^2^(Fo^2^)+(0.0402P)^2^+1.8884P] where P=(Fo^2^+2Fc^2^)/3'
_refine_ls_weighting_scheme calc
_refine_ls_wR_factor_gt 0.0829
_refine_ls_wR_factor_ref 0.0885
_reflns_number_gt 11005
_reflns_number_total 12918
_reflns_threshold_expression >2sigma(I)
_cod_data_source_file ic301278m_si_003_02.cif
_cod_data_source_block LPhMn3Py3
_cod_original_cell_volume 2806.5(6)
_cod_database_code 4330499

loop_
_symmetry_equiv_pos_as_xyz
'x, y, z'
'-x, -y, -z'

loop_
_atom_site_label
_atom_site_type_symbol
_atom_site_fract_x
_atom_site_fract_y
_atom_site_fract_z
_atom_site_U_iso_or_equiv
_atom_site_adp_type
_atom_site_occupancy
_atom_site_symmetry_multiplicity
_atom_site_calc_flag
_atom_site_refinement_flags
_atom_site_disorder_assembly
_atom_site_disorder_group
O1S O 0.567(4) 0.9817(14) 0.149(3) 0.0496(9) Uani 0.608(4) 1 d PD A 1
C1S C 0.539(4) 1.061(2) 0.0897(18) 0.0457(19) Uani 0.608(4) 1 d PD A 1
H1SA H 0.4734 1.0533 0.0696 0.055 Uiso 0.608(4) 1 calc PR A 1
H1SB H 0.6017 1.0526 0.0464 0.055 Uiso 0.608(4) 1 calc PR A 1
C2S C 0.513(2) 1.1652(14) 0.1244(12) 0.0770(12) Uani 0.608(4) 1 d PD A 1
H2SA H 0.4382 1.2093 0.1166 0.092 Uiso 0.608(4) 1 calc PR A 1
H2SB H 0.5688 1.2027 0.1020 0.092 Uiso 0.608(4) 1 calc PR A 1
C3S C 0.5167(5) 1.1362(3) 0.2127(3) 0.0592(11) Uani 0.608(4) 1 d PD A 1
H3SA H 0.5444 1.1859 0.2372 0.071 Uiso 0.608(4) 1 calc PR A 1
H3SB H 0.4432 1.1333 0.2417 0.071 Uiso 0.608(4) 1 calc PR A 1
C4S C 0.5981(7) 1.0291(5) 0.2062(4) 0.0448(15) Uani 0.608(4) 1 d PD A 1
H4SA H 0.6751 1.0345 0.1905 0.054 Uiso 0.608(4) 1 calc PR A 1
H4SB H 0.5929 0.9887 0.2559 0.054 Uiso 0.608(4) 1 calc PR A 1
O1P O 0.563(7) 0.986(2) 0.146(4) 0.0496(9) Uani 0.392(4) 1 d PD A 2
C1P C 0.528(6) 1.064(3) 0.087(3) 0.0457(19) Uani 0.392(4) 1 d PD A 2
H1PA H 0.4595 1.0576 0.0717 0.055 Uiso 0.392(4) 1 calc PR A 2
H1PB H 0.5870 1.0568 0.0407 0.055 Uiso 0.392(4) 1 calc PR A 2
C2P C 0.509(3) 1.166(2) 0.125(2) 0.0770(12) Uani 0.392(4) 1 d PD A 2
H2PA H 0.4371 1.1842 0.1611 0.092 Uiso 0.392(4) 1 calc PR A 2
H2PB H 0.5119 1.2245 0.0870 0.092 Uiso 0.392(4) 1 calc PR A 2
C3P C 0.6099(8) 1.1372(5) 0.1695(4) 0.0592(11) Uani 0.392(4) 1 d PD A 2
H3PA H 0.6756 1.1535 0.1372 0.071 Uiso 0.392(4) 1 calc PR A 2
H3PB H 0.5915 1.1756 0.2182 0.071 Uiso 0.392(4) 1 calc PR A 2
C4P C 0.6302(12) 1.0220(9) 0.1856(7) 0.0448(15) Uani 0.392(4) 1 d PD A 2
H4PA H 0.7094 0.9858 0.1681 0.054 Uiso 0.392(4) 1 calc PR A 2
H4PB H 0.6119 1.0076 0.2418 0.054 Uiso 0.392(4) 1 calc PR A 2
Mn3 Mn 0.08226(2) 0.848291(19) 0.251601(13) 0.01536(6) Uani 1 1 d . . .
Mn1 Mn 0.19222(2) 0.662067(19) 0.329530(14) 0.01629(6) Uani 1 1 d . B .
Mn2 Mn 0.28961(2) 0.724701(19) 0.183621(14) 0.01534(6) Uani 1 1 d . B .
N2 N 0.23732(12) 0.89131(10) 0.21140(8) 0.0170(3) Uani 1 1 d . B .
N5 N 0.14908(12) 0.80185(10) 0.12503(8) 0.0170(3) Uani 1 1 d . B .
N1 N 0.35490(12) 0.69320(11) 0.29201(8) 0.0174(3) Uani 1 1 d . . .
N4 N 0.28249(11) 0.56027(11) 0.23223(8) 0.0169(3) Uani 1 1 d . . .
N3 N 0.13125(11) 0.82409(11) 0.36676(8) 0.0173(3) Uani 1 1 d . B .
N6 N 0.00809(11) 0.72983(11) 0.31602(8) 0.0166(3) Uani 1 1 d . B .
N8 N 0.44197(12) 0.70801(11) 0.10335(8) 0.0204(3) Uani 1 1 d . . .
C1 C 0.36836(15) 0.94279(14) 0.37736(11) 0.0253(4) Uani 1 1 d . C .
H1A H 0.4399 0.9431 0.3455 0.038 Uiso 1 1 calc R . .
H1B H 0.3806 0.9104 0.4282 0.038 Uiso 1 1 calc R . .
H1C H 0.3215 1.0151 0.3836 0.038 Uiso 1 1 calc R . .
C2 C 0.31012(14) 0.87919(13) 0.33751(10) 0.0196(3) Uani 1 1 d . . .
C4 C 0.28115(14) 0.94265(13) 0.26371(10) 0.0195(3) Uani 1 1 d . B .
H4A H 0.2257 1.0099 0.2788 0.023 Uiso 1 1 calc R . .
H4B H 0.3488 0.9596 0.2351 0.023 Uiso 1 1 calc R . .
C5 C 0.20686(14) 0.87071(13) 0.39586(9) 0.0193(3) Uani 1 1 d . B .
H5A H 0.2318 0.8283 0.4415 0.023 Uiso 1 1 calc R . .
H5B H 0.1650 0.9420 0.4136 0.023 Uiso 1 1 calc R . .
C3 C 0.39542(14) 0.77253(13) 0.32152(10) 0.0203(3) Uani 1 1 d . C .
H3A H 0.4592 0.7838 0.2837 0.024 Uiso 1 1 calc R . .
H3B H 0.4233 0.7444 0.3701 0.024 Uiso 1 1 calc R . .
C12 C 0.21376(14) 0.94913(13) 0.14385(9) 0.0179(3) Uani 1 1 d . . .
C13 C 0.22492(15) 1.05001(13) 0.12266(10) 0.0226(4) Uani 1 1 d . C .
H13 H 0.2546 1.0848 0.1550 0.027 Uiso 1 1 calc R . .
C14 C 0.19262(16) 1.09991(14) 0.05415(11) 0.0263(4) Uani 1 1 d . . .
H14 H 0.1998 1.1687 0.0406 0.032 Uiso 1 1 calc R C .
C15 C 0.15041(16) 1.05001(14) 0.00610(11) 0.0263(4) Uani 1 1 d . C .
H15 H 0.1296 1.0841 -0.0406 0.032 Uiso 1 1 calc R . .
C16 C 0.13819(15) 0.94928(14) 0.02601(10) 0.0221(3) Uani 1 1 d . . .
H16 H 0.1095 0.9151 -0.0074 0.026 Uiso 1 1 calc R C .
C17 C 0.16787(14) 0.89902(13) 0.09447(9) 0.0178(3) Uani 1 1 d . B .
C30 C 0.12743(14) 0.74018(12) 0.07019(9) 0.0169(3) Uani 1 1 d . . .
C35 C 0.02761(14) 0.71374(13) 0.07933(9) 0.0189(3) Uani 1 1 d . C .
H35 H -0.0299 0.7410 0.1210 0.023 Uiso 1 1 calc R . .
C34 C 0.01127(16) 0.64728(14) 0.02764(10) 0.0229(4) Uani 1 1 d . . .
H34 H -0.0571 0.6294 0.0347 0.027 Uiso 1 1 calc R C .
C33 C 0.09381(16) 0.60722(14) -0.03367(10) 0.0250(4) Uani 1 1 d . C .
H33 H 0.0826 0.5614 -0.0682 0.030 Uiso 1 1 calc R . .
C32 C 0.19328(16) 0.63455(14) -0.04425(9) 0.0230(4) Uani 1 1 d . . .
H32 H 0.2500 0.6080 -0.0865 0.028 Uiso 1 1 calc R C .
C31 C 0.20983(15) 0.70057(13) 0.00695(9) 0.0201(3) Uani 1 1 d . C .
H31 H 0.2778 0.7192 -0.0009 0.024 Uiso 1 1 calc R . .
C18 C 0.03670(14) 0.81869(12) 0.41975(9) 0.0172(3) Uani 1 1 d . . .
C19 C 0.00791(15) 0.85327(13) 0.49561(9) 0.0214(3) Uani 1 1 d . C .
H19 H 0.0538 0.8867 0.5152 0.026 Uiso 1 1 calc R . .
C20 C -0.08819(16) 0.83886(14) 0.54294(10) 0.0258(4) Uani 1 1 d . . .
H20 H -0.1064 0.8618 0.5946 0.031 Uiso 1 1 calc R C .
C21 C -0.15667(16) 0.79163(15) 0.51513(10) 0.0260(4) Uani 1 1 d . C .
H21 H -0.2220 0.7827 0.5475 0.031 Uiso 1 1 calc R . .
C22 C -0.12971(15) 0.75691(14) 0.43930(10) 0.0221(3) Uani 1 1 d . . .
H22 H -0.1773 0.7249 0.4202 0.027 Uiso 1 1 calc R C .
C23 C -0.03350(14) 0.76891(12) 0.39144(9) 0.0172(3) Uani 1 1 d . B .
C36 C -0.06913(13) 0.69865(13) 0.28023(9) 0.0174(3) Uani 1 1 d . . .
C41 C -0.16566(15) 0.77244(14) 0.26308(10) 0.0233(4) Uani 1 1 d . C .
H41 H -0.1822 0.8427 0.2788 0.028 Uiso 1 1 calc R . .
C40 C -0.23760(15) 0.74419(16) 0.22345(11) 0.0273(4) Uani 1 1 d . . .
H40 H -0.3024 0.7953 0.2121 0.033 Uiso 1 1 calc R C .
C39 C -0.21507(15) 0.64179(15) 0.20045(10) 0.0254(4) Uani 1 1 d . C .
H39 H -0.2636 0.6225 0.1728 0.030 Uiso 1 1 calc R . .
C38 C -0.12119(15) 0.56815(14) 0.21821(10) 0.0221(4) Uani 1 1 d . . .
H38 H -0.1056 0.4977 0.2031 0.027 Uiso 1 1 calc R C .
C37 C -0.04890(14) 0.59598(13) 0.25816(9) 0.0180(3) Uani 1 1 d . C .
H37 H 0.0148 0.5441 0.2704 0.022 Uiso 1 1 calc R . .
C6 C 0.43445(14) 0.59784(13) 0.27601(9) 0.0173(3) Uani 1 1 d . C .
C7 C 0.54548(14) 0.57060(14) 0.28617(10) 0.0215(3) Uani 1 1 d . . .
H7 H 0.5730 0.6191 0.3079 0.026 Uiso 1 1 calc R C .
C8 C 0.61620(15) 0.47228(14) 0.26445(11) 0.0252(4) Uani 1 1 d . C .
H8 H 0.6914 0.4544 0.2719 0.030 Uiso 1 1 calc R . .
C9 C 0.57801(15) 0.40093(14) 0.23239(11) 0.0246(4) Uani 1 1 d . . .
H9 H 0.6270 0.3346 0.2175 0.030 Uiso 1 1 calc R C .
C10 C 0.46708(14) 0.42617(13) 0.22182(10) 0.0204(3) Uani 1 1 d . C .
H10 H 0.4411 0.3768 0.1997 0.024 Uiso 1 1 calc R . .
C11 C 0.39473(13) 0.52313(12) 0.24352(9) 0.0161(3) Uani 1 1 d . C .
C24 C 0.23506(13) 0.48047(12) 0.21737(9) 0.0164(3) Uani 1 1 d . C .
C25 C 0.22349(15) 0.40121(14) 0.27371(10) 0.0227(4) Uani 1 1 d . . .
H25 H 0.2516 0.3991 0.3204 0.027 Uiso 1 1 calc R C .
C26 C 0.17175(16) 0.32606(14) 0.26220(11) 0.0275(4) Uani 1 1 d . C .
H26 H 0.1648 0.2731 0.3009 0.033 Uiso 1 1 calc R . .
C27 C 0.12995(16) 0.32790(14) 0.19432(11) 0.0272(4) Uani 1 1 d . . .
H27 H 0.0946 0.2765 0.1862 0.033 Uiso 1 1 calc R C .
C28 C 0.14076(15) 0.40578(14) 0.13878(10) 0.0233(4) Uani 1 1 d . C .
H28 H 0.1114 0.4083 0.0926 0.028 Uiso 1 1 calc R . .
C29 C 0.19397(14) 0.48065(13) 0.14946(9) 0.0185(3) Uani 1 1 d . . .
H29 H 0.2022 0.5323 0.1099 0.022 Uiso 1 1 calc R C .
C51 C 0.49721(16) 0.61940(14) 0.06576(10) 0.0248(4) Uani 1 1 d . C .
H51 H 0.4629 0.5640 0.0690 0.030 Uiso 1 1 calc R . .
C50 C 0.60167(17) 0.60606(16) 0.02280(12) 0.0328(4) Uani 1 1 d . . .
H50 H 0.6383 0.5430 -0.0038 0.039 Uiso 1 1 calc R C .
C49 C 0.65215(17) 0.68564(18) 0.01897(13) 0.0363(5) Uani 1 1 d . C .
H49 H 0.7241 0.6781 -0.0106 0.044 Uiso 1 1 calc R . .
C48 C 0.59815(16) 0.77583(17) 0.05801(11) 0.0313(4) Uani 1 1 d . . .
H48 H 0.6324 0.8311 0.0566 0.038 Uiso 1 1 calc R C .
C47 C 0.49319(15) 0.78478(14) 0.09937(10) 0.0226(4) Uani 1 1 d . C .
H47 H 0.4555 0.8475 0.1261 0.027 Uiso 1 1 calc R . .
N7 N 0.20571(13) 0.57589(12) 0.43878(8) 0.0251(3) Uani 0.523(2) 1 d P B 1
C46 C 0.1252(5) 0.5824(4) 0.5023(3) 0.0287(8) Uani 0.523(2) 1 d P B 1
H46 H 0.0519 0.6219 0.4967 0.034 Uiso 0.523(2) 1 calc PR B 1
C45 C 0.1412(6) 0.5362(6) 0.5743(4) 0.0336(10) Uani 0.523(2) 1 d P B 1
H45 H 0.0825 0.5510 0.6172 0.040 Uiso 0.523(2) 1 calc PR B 1
C44 C 0.2405(18) 0.4702(8) 0.5832(11) 0.039(2) Uani 0.523(2) 1 d P B 1
H44 H 0.2500 0.4328 0.6310 0.047 Uiso 0.523(2) 1 calc PR B 1
C43 C 0.3295(4) 0.4569(4) 0.5217(2) 0.0388(7) Uani 0.523(2) 1 d P B 1
H43 H 0.4016 0.4149 0.5278 0.047 Uiso 0.523(2) 1 calc PR B 1
C42 C 0.3090(3) 0.5073(3) 0.4516(2) 0.0322(7) Uani 0.523(2) 1 d P B 1
H42 H 0.3684 0.4950 0.4091 0.039 Uiso 0.523(2) 1 calc PR B 1
N7D N 0.20571(13) 0.57589(12) 0.43878(8) 0.0251(3) Uani 0.477(2) 1 d P B 2
C46D C 0.1183(5) 0.5538(4) 0.4796(3) 0.0287(8) Uani 0.477(2) 1 d P B 2
H46D H 0.0530 0.5638 0.4579 0.034 Uiso 0.477(2) 1 calc PR B 2
C45D C 0.1215(7) 0.5154(6) 0.5555(4) 0.0336(10) Uani 0.477(2) 1 d P B 2
H45D H 0.0590 0.4980 0.5860 0.040 Uiso 0.477(2) 1 calc PR B 2
C44D C 0.2203(19) 0.5028(9) 0.5862(12) 0.039(2) Uani 0.477(2) 1 d P B 2
H44D H 0.2271 0.4727 0.6365 0.047 Uiso 0.477(2) 1 calc PR B 2
C43D C 0.3041(4) 0.5347(4) 0.5421(3) 0.0388(7) Uani 0.477(2) 1 d P B 2
H43D H 0.3695 0.5308 0.5623 0.047 Uiso 0.477(2) 1 calc PR B 2
C42D C 0.2947(4) 0.5733(4) 0.4675(2) 0.0322(7) Uani 0.477(2) 1 d P B 2
H42D H 0.3527 0.5978 0.4370 0.039 Uiso 0.477(2) 1 calc PR B 2
N9 N -0.03379(12) 1.00296(11) 0.25225(8) 0.0207(3) Uani 0.748(5) 1 d P C 1
C52 C -0.0677(4) 1.0477(3) 0.1855(2) 0.0289(8) Uani 0.748(5) 1 d P C 1
H52 H -0.0605 1.0041 0.1437 0.035 Uiso 0.748(5) 1 calc PR C 1
C53 C -0.1123(3) 1.1551(3) 0.1767(2) 0.0345(8) Uani 0.748(5) 1 d P C 1
H53 H -0.1355 1.1846 0.1295 0.041 Uiso 0.748(5) 1 calc PR C 1
C54 C -0.1226(3) 1.2181(3) 0.2369(2) 0.0357(8) Uani 0.748(5) 1 d P C 1
H54 H -0.1557 1.2916 0.2326 0.043 Uiso 0.748(5) 1 calc PR C 1
C55 C -0.0844(3) 1.1738(3) 0.3037(2) 0.0451(9) Uani 0.748(5) 1 d P C 1
H55 H -0.0875 1.2166 0.3451 0.054 Uiso 0.748(5) 1 calc PR C 1
C56 C -0.0415(3) 1.0658(3) 0.30938(19) 0.0336(8) Uani 0.748(5) 1 d P C 1
H56 H -0.0167 1.0353 0.3559 0.040 Uiso 0.748(5) 1 calc PR C 1
N9D N -0.03379(12) 1.00296(11) 0.25225(8) 0.0207(3) Uani 0.252(5) 1 d P C 2
C52D C -0.0531(15) 1.0701(12) 0.1952(9) 0.0289(8) Uani 0.252(5) 1 d P C 2
H52D H -0.0248 1.0449 0.1444 0.035 Uiso 0.252(5) 1 calc PR C 2
C53D C -0.1101(12) 1.1730(12) 0.2013(7) 0.0345(8) Uani 0.252(5) 1 d P C 2
H53D H -0.1205 1.2157 0.1558 0.041 Uiso 0.252(5) 1 calc PR C 2
C54D C -0.1504(11) 1.2135(10) 0.2681(7) 0.0357(8) Uani 0.252(5) 1 d P C 2
H54D H -0.1890 1.2859 0.2725 0.043 Uiso 0.252(5) 1 calc PR C 2
C55D C -0.1367(11) 1.1525(8) 0.3292(7) 0.0451(9) Uani 0.252(5) 1 d P C 2
H55D H -0.1635 1.1814 0.3789 0.054 Uiso 0.252(5) 1 calc PR C 2
C56D C -0.0832(10) 1.0450(9) 0.3232(7) 0.0336(8) Uani 0.252(5) 1 d P C 2
H56D H -0.0809 1.0008 0.3685 0.040 Uiso 0.252(5) 1 calc PR C 2
O2S O 0.5316(6) 0.3244(6) 0.4532(4) 0.0821(11) Uani 0.386(3) 1 d PD D 1
C5S C 0.6250(8) 0.2483(9) 0.4407(6) 0.0549(14) Uani 0.386(3) 1 d PD D 1
H5SA H 0.6503 0.2204 0.4901 0.066 Uiso 0.386(3) 1 calc PR D 1
H5SB H 0.6841 0.2744 0.4075 0.066 Uiso 0.386(3) 1 calc PR D 1
C6S C 0.5994(8) 0.1659(8) 0.4016(5) 0.0735(14) Uani 0.386(3) 1 d PD D 1
H6SA H 0.6329 0.0959 0.4240 0.088 Uiso 0.386(3) 1 calc PR D 1
H6SB H 0.6303 0.1672 0.3458 0.088 Uiso 0.386(3) 1 calc PR D 1
C7S C 0.4742(10) 0.1871(11) 0.4127(7) 0.107(3) Uani 0.386(3) 1 d PD D 1
H7SA H 0.4487 0.1859 0.3630 0.128 Uiso 0.386(3) 1 calc PR D 1
H7SB H 0.4485 0.1350 0.4495 0.128 Uiso 0.386(3) 1 calc PR D 1
C8S C 0.4354(8) 0.2910(10) 0.4439(8) 0.103(2) Uani 0.386(3) 1 d PD D 1
H8SA H 0.3865 0.2898 0.4944 0.124 Uiso 0.386(3) 1 calc PR D 1
H8SB H 0.3923 0.3405 0.4083 0.124 Uiso 0.386(3) 1 calc PR D 1
O2P O 0.5669(4) 0.2479(4) 0.4673(2) 0.0821(11) Uani 0.614(3) 1 d PD D 2
C5P C 0.6556(5) 0.2198(5) 0.4143(3) 0.0549(14) Uani 0.614(3) 1 d PD D 2
H5PA H 0.7216 0.2265 0.4336 0.066 Uiso 0.614(3) 1 calc PR D 2
H5PB H 0.6462 0.2653 0.3672 0.066 Uiso 0.614(3) 1 calc PR D 2
C6P C 0.6702(5) 0.1074(5) 0.3964(3) 0.0735(14) Uani 0.614(3) 1 d PD D 2
H6PA H 0.7218 0.0581 0.4270 0.088 Uiso 0.614(3) 1 calc PR D 2
H6PB H 0.6969 0.0944 0.3407 0.088 Uiso 0.614(3) 1 calc PR D 2
C7P C 0.5500(6) 0.0995(7) 0.4212(4) 0.107(3) Uani 0.614(3) 1 d PD D 2
H7PA H 0.5217 0.0810 0.3770 0.128 Uiso 0.614(3) 1 calc PR D 2
H7PB H 0.5463 0.0454 0.4631 0.128 Uiso 0.614(3) 1 calc PR D 2
C8P C 0.4857(6) 0.2030(7) 0.4483(5) 0.103(2) Uani 0.614(3) 1 d PD D 2
H8PA H 0.4478 0.2455 0.4073 0.124 Uiso 0.614(3) 1 calc PR D 2
H8PB H 0.4295 0.1975 0.4942 0.124 Uiso 0.614(3) 1 calc PR D 2

loop_
_atom_site_aniso_label
_atom_site_aniso_U_11
_atom_site_aniso_U_22
_atom_site_aniso_U_33
_atom_site_aniso_U_23
_atom_site_aniso_U_13
_atom_site_aniso_U_12
O1S 0.070(3) 0.0307(14) 0.055(3) -0.0003(17) -0.0192(13) -0.019(2)
C1S 0.053(7) 0.0402(19) 0.048(2) -0.0023(17) -0.0187(18) -0.011(2)
C2S 0.139(4) 0.0365(15) 0.068(2) 0.0036(14) -0.051(2) -0.0234(19)
C3S 0.102(3) 0.0317(17) 0.055(2) 0.0020(16) -0.034(2) -0.022(2)
C4S 0.065(5) 0.0375(17) 0.038(4) 0.003(2) -0.014(3) -0.021(2)
O1P 0.070(3) 0.0307(14) 0.055(3) -0.0003(17) -0.0192(13) -0.019(2)
C1P 0.053(7) 0.0402(19) 0.048(2) -0.0023(17) -0.0187(18) -0.011(2)
C2P 0.139(4) 0.0365(15) 0.068(2) 0.0036(14) -0.051(2) -0.0234(19)
C3P 0.102(3) 0.0317(17) 0.055(2) 0.0020(16) -0.034(2) -0.022(2)
C4P 0.065(5) 0.0375(17) 0.038(4) 0.003(2) -0.014(3) -0.021(2)
Mn3 0.01673(12) 0.01384(12) 0.01562(12) -0.00077(9) -0.00197(9) -0.00473(9)
Mn1 0.01742(13) 0.01442(12) 0.01753(12) -0.00166(9) -0.00241(9) -0.00514(10)
Mn2 0.01666(12) 0.01316(12) 0.01653(12) -0.00053(9) -0.00228(9) -0.00491(9)
N2 0.0194(7) 0.0138(6) 0.0190(6) -0.0009(5) -0.0031(5) -0.0061(5)
N5 0.0226(7) 0.0139(6) 0.0160(6) 0.0013(5) -0.0041(5) -0.0073(6)
N1 0.0183(7) 0.0148(7) 0.0204(7) -0.0031(5) -0.0050(5) -0.0049(5)
N4 0.0178(7) 0.0145(6) 0.0195(7) -0.0013(5) -0.0047(5) -0.0050(5)
N3 0.0188(7) 0.0180(7) 0.0166(6) -0.0024(5) -0.0024(5) -0.0072(6)
N6 0.0174(7) 0.0171(7) 0.0163(6) -0.0023(5) -0.0017(5) -0.0065(5)
N8 0.0223(7) 0.0176(7) 0.0207(7) -0.0009(5) -0.0015(6) -0.0058(6)
C1 0.0248(9) 0.0236(9) 0.0318(9) -0.0080(7) -0.0068(7) -0.0104(7)
C2 0.0216(8) 0.0179(8) 0.0225(8) -0.0043(6) -0.0046(6) -0.0091(7)
C4 0.0211(8) 0.0153(8) 0.0238(8) -0.0033(6) -0.0022(6) -0.0079(7)
C5 0.0227(9) 0.0180(8) 0.0186(8) -0.0041(6) -0.0046(6) -0.0064(7)
C3 0.0193(8) 0.0202(8) 0.0240(8) -0.0042(6) -0.0060(6) -0.0072(7)
C12 0.0172(8) 0.0146(8) 0.0201(8) 0.0005(6) 0.0001(6) -0.0039(6)
C13 0.0236(9) 0.0169(8) 0.0265(9) -0.0008(7) 0.0010(7) -0.0075(7)
C14 0.0314(10) 0.0141(8) 0.0306(9) 0.0052(7) 0.0017(8) -0.0076(7)
C15 0.0306(10) 0.0200(9) 0.0248(9) 0.0072(7) -0.0026(7) -0.0047(7)
C16 0.0245(9) 0.0187(8) 0.0220(8) 0.0023(6) -0.0041(7) -0.0053(7)
C17 0.0169(8) 0.0141(8) 0.0207(8) 0.0004(6) 0.0001(6) -0.0037(6)
C30 0.0230(8) 0.0133(7) 0.0150(7) 0.0037(6) -0.0064(6) -0.0051(6)
C35 0.0228(8) 0.0173(8) 0.0170(7) 0.0030(6) -0.0059(6) -0.0055(7)
C34 0.0282(9) 0.0227(9) 0.0224(8) 0.0040(7) -0.0103(7) -0.0118(7)
C33 0.0392(11) 0.0201(9) 0.0193(8) 0.0002(6) -0.0118(7) -0.0098(8)
C32 0.0313(10) 0.0211(9) 0.0146(7) 0.0010(6) -0.0046(7) -0.0037(7)
C31 0.0229(9) 0.0192(8) 0.0175(7) 0.0028(6) -0.0046(6) -0.0049(7)
C18 0.0197(8) 0.0143(7) 0.0168(7) 0.0004(6) -0.0030(6) -0.0035(6)
C19 0.0280(9) 0.0196(8) 0.0179(8) -0.0024(6) -0.0029(7) -0.0084(7)
C20 0.0338(10) 0.0254(9) 0.0170(8) -0.0050(7) 0.0028(7) -0.0095(8)
C21 0.0268(9) 0.0276(9) 0.0223(8) -0.0029(7) 0.0052(7) -0.0106(8)
C22 0.0231(9) 0.0227(9) 0.0221(8) -0.0025(7) -0.0006(7) -0.0102(7)
C23 0.0207(8) 0.0139(7) 0.0160(7) -0.0001(6) -0.0022(6) -0.0037(6)
C36 0.0177(8) 0.0212(8) 0.0144(7) 0.0004(6) -0.0012(6) -0.0084(7)
C41 0.0205(9) 0.0215(9) 0.0281(9) -0.0023(7) -0.0030(7) -0.0065(7)
C40 0.0202(9) 0.0313(10) 0.0315(10) 0.0018(8) -0.0079(7) -0.0074(8)
C39 0.0240(9) 0.0357(10) 0.0220(8) -0.0005(7) -0.0052(7) -0.0165(8)
C38 0.0270(9) 0.0245(9) 0.0183(8) -0.0027(6) -0.0004(7) -0.0140(7)
C37 0.0194(8) 0.0206(8) 0.0146(7) 0.0011(6) -0.0010(6) -0.0081(7)
C6 0.0181(8) 0.0179(8) 0.0159(7) 0.0018(6) -0.0024(6) -0.0056(6)
C7 0.0206(8) 0.0205(8) 0.0248(8) 0.0006(7) -0.0055(7) -0.0073(7)
C8 0.0162(8) 0.0237(9) 0.0352(10) 0.0023(7) -0.0065(7) -0.0039(7)
C9 0.0203(9) 0.0169(8) 0.0323(9) -0.0003(7) -0.0011(7) -0.0003(7)
C10 0.0219(8) 0.0163(8) 0.0227(8) -0.0012(6) -0.0022(6) -0.0056(7)
C11 0.0173(8) 0.0158(8) 0.0154(7) 0.0019(6) -0.0026(6) -0.0054(6)
C24 0.0161(8) 0.0135(7) 0.0190(7) -0.0025(6) -0.0013(6) -0.0038(6)
C25 0.0270(9) 0.0211(9) 0.0216(8) 0.0021(7) -0.0069(7) -0.0082(7)
C26 0.0334(10) 0.0189(9) 0.0322(10) 0.0048(7) -0.0054(8) -0.0118(8)
C27 0.0272(10) 0.0200(9) 0.0384(10) -0.0064(7) -0.0048(8) -0.0115(8)
C28 0.0232(9) 0.0240(9) 0.0238(8) -0.0082(7) -0.0060(7) -0.0048(7)
C29 0.0201(8) 0.0172(8) 0.0175(7) -0.0014(6) -0.0019(6) -0.0046(7)
C51 0.0288(10) 0.0182(8) 0.0266(9) -0.0008(7) -0.0017(7) -0.0070(7)
C50 0.0304(10) 0.0246(10) 0.0371(11) -0.0082(8) 0.0020(8) -0.0002(8)
C49 0.0245(10) 0.0417(12) 0.0395(11) -0.0063(9) 0.0038(8) -0.0082(9)
C48 0.0275(10) 0.0373(11) 0.0320(10) -0.0029(8) -0.0008(8) -0.0158(9)
C47 0.0237(9) 0.0216(9) 0.0225(8) -0.0031(7) -0.0015(7) -0.0071(7)
N7 0.0300(8) 0.0269(8) 0.0197(7) -0.0014(6) -0.0034(6) -0.0101(7)
C46 0.0321(14) 0.026(3) 0.026(3) 0.0046(15) -0.0028(17) -0.0070(16)
C45 0.040(3) 0.033(3) 0.025(3) 0.0061(19) 0.001(2) -0.0135(17)
C44 0.059(7) 0.048(7) 0.0224(15) 0.009(5) -0.012(3) -0.032(6)
C43 0.0376(17) 0.053(2) 0.0309(15) 0.0116(14) -0.0143(13) -0.0196(17)
C42 0.0334(15) 0.0408(18) 0.0240(14) 0.0072(14) -0.0065(11) -0.0142(17)
N7D 0.0300(8) 0.0269(8) 0.0197(7) -0.0014(6) -0.0034(6) -0.0101(7)
C46D 0.0321(14) 0.026(3) 0.026(3) 0.0046(15) -0.0028(17) -0.0070(16)
C45D 0.040(3) 0.033(3) 0.025(3) 0.0061(19) 0.001(2) -0.0135(17)
C44D 0.059(7) 0.048(7) 0.0224(15) 0.009(5) -0.012(3) -0.032(6)
C43D 0.0376(17) 0.053(2) 0.0309(15) 0.0116(14) -0.0143(13) -0.0196(17)
C42D 0.0334(15) 0.0408(18) 0.0240(14) 0.0072(14) -0.0065(11) -0.0142(17)
N9 0.0203(7) 0.0196(7) 0.0216(7) -0.0012(6) -0.0039(6) -0.0041(6)
C52 0.0334(18) 0.028(2) 0.0193(15) -0.0061(12) -0.0064(11) 0.0045(14)
C53 0.0405(14) 0.0337(18) 0.0179(18) 0.0037(14) -0.0059(16) 0.0075(12)
C54 0.037(2) 0.0222(12) 0.044(3) 0.0029(18) -0.0113(16) 0.0000(13)
C55 0.057(3) 0.0264(15) 0.053(2) -0.0139(14) -0.0258(18) 0.0015(15)
C56 0.045(2) 0.0237(15) 0.0306(15) -0.0048(11) -0.0159(15) 0.0008(13)
N9D 0.0203(7) 0.0196(7) 0.0216(7) -0.0012(6) -0.0039(6) -0.0041(6)
C52D 0.0334(18) 0.028(2) 0.0193(15) -0.0061(12) -0.0064(11) 0.0045(14)
C53D 0.0405(14) 0.0337(18) 0.0179(18) 0.0037(14) -0.0059(16) 0.0075(12)
C54D 0.037(2) 0.0222(12) 0.044(3) 0.0029(18) -0.0113(16) 0.0000(13)
C55D 0.057(3) 0.0264(15) 0.053(2) -0.0139(14) -0.0258(18) 0.0015(15)
C56D 0.045(2) 0.0237(15) 0.0306(15) -0.0048(11) -0.0159(15) 0.0008(13)
O2S 0.087(3) 0.105(3) 0.071(2) 0.027(2) -0.0390(18) -0.045(3)
C5S 0.058(4) 0.070(4) 0.048(4) 0.005(2) -0.016(3) -0.032(3)
C6S 0.082(4) 0.094(4) 0.054(2) -0.009(3) -0.008(3) -0.040(3)
C7S 0.117(6) 0.168(8) 0.082(3) -0.016(5) -0.019(4) -0.109(6)
C8S 0.062(4) 0.125(6) 0.144(6) -0.008(5) -0.046(4) -0.040(4)
O2P 0.087(3) 0.105(3) 0.071(2) 0.027(2) -0.0390(18) -0.045(3)
C5P 0.058(4) 0.070(4) 0.048(4) 0.005(2) -0.016(3) -0.032(3)
C6P 0.082(4) 0.094(4) 0.054(2) -0.009(3) -0.008(3) -0.040(3)
C7P 0.117(6) 0.168(8) 0.082(3) -0.016(5) -0.019(4) -0.109(6)
C8P 0.062(4) 0.125(6) 0.144(6) -0.008(5) -0.046(4) -0.040(4)

loop_
_atom_type_symbol
_atom_type_description
_atom_type_scat_dispersion_real
_atom_type_scat_dispersion_imag
_atom_type_scat_source
C C 0.0033 0.0016 'International Tables Vol C Tables 4.2.6.8 and 6.1.1.4'
H H 0.0000 0.0000 'International Tables Vol C Tables 4.2.6.8 and 6.1.1.4'
Mn Mn 0.3368 0.7283 'International Tables Vol C Tables 4.2.6.8 and 6.1.1.4'
N N 0.0061 0.0033 'International Tables Vol C Tables 4.2.6.8 and 6.1.1.4'
O O 0.0106 0.0060 'International Tables Vol C Tables 4.2.6.8 and 6.1.1.4'

loop_
_geom_angle_atom_site_label_1
_geom_angle_atom_site_label_2
_geom_angle_atom_site_label_3
_geom_angle
C4S O1S C1S 107.1(8)
O1S C1S C2S 107.7(11)
O1S C1S H1SA 110.2
C2S C1S H1SA 110.2
O1S C1S H1SB 110.2
C2S C1S H1SB 110.2
H1SA C1S H1SB 108.5
C1S C2S C3S 102.9(12)
C1S C2S H2SA 111.2
C3S C2S H2SA 111.2
C1S C2S H2SB 111.2
C3S C2S H2SB 111.2
H2SA C2S H2SB 109.1
C4S C3S C2S 99.8(8)
C4S C3S H3SA 111.8
C2S C3S H3SA 111.8
C4S C3S H3SB 111.8
C2S C3S H3SB 111.8
H3SA C3S H3SB 109.5
O1S C4S C3S 104.1(13)
O1S C4S H4SA 110.9
C3S C4S H4SA 110.9
O1S C4S H4SB 110.9
C3S C4S H4SB 110.9
H4SA C4S H4SB 109.0
C4P O1P C1P 108(2)
O1P C1P C2P 103.6(14)
O1P C1P H1PA 111.0
C2P C1P H1PA 111.0
O1P C1P H1PB 111.0
C2P C1P H1PB 111.0
H1PA C1P H1PB 109.0
C1P C2P C3P 99.6(19)
C1P C2P H2PA 111.9
C3P C2P H2PA 111.9
C1P C2P H2PB 111.9
C3P C2P H2PB 111.9
H2PA C2P H2PB 109.6
C4P C3P C2P 103.7(11)
C4P C3P H3PA 111.0
C2P C3P H3PA 111.0
C4P C3P H3PB 111.0
C2P C3P H3PB 111.0
H3PA C3P H3PB 109.0
O1P C4P C3P 108.3(12)
O1P C4P H4PA 110.0
C3P C4P H4PA 110.0
O1P C4P H4PB 110.0
C3P C4P H4PB 110.0
H4PA C4P H4PB 108.4
N9 Mn3 N2 99.33(5)
N9 Mn3 N6 112.72(5)
N2 Mn3 N6 144.81(5)
N9 Mn3 N3 105.41(5)
N2 Mn3 N3 86.45(5)
N6 Mn3 N3 71.74(5)
N9 Mn3 N5 108.38(5)
N2 Mn3 N5 70.09(5)
N6 Mn3 N5 110.67(5)
N3 Mn3 N5 141.31(5)
N9 Mn3 Mn2 144.77(4)
N2 Mn3 Mn2 50.40(4)
N6 Mn3 Mn2 101.76(4)
N3 Mn3 Mn2 91.70(4)
N5 Mn3 Mn2 49.62(4)
N9 Mn3 Mn1 151.44(4)
N2 Mn3 Mn1 92.32(4)
N6 Mn3 Mn1 52.52(4)
N3 Mn3 Mn1 49.10(4)
N5 Mn3 Mn1 100.09(4)
Mn2 Mn3 Mn1 59.645(11)
N7 Mn1 N3 101.65(6)
N7 Mn1 N1 104.66(6)
N3 Mn1 N1 86.84(5)
N7 Mn1 N4 110.72(6)
N3 Mn1 N4 144.58(5)
N1 Mn1 N4 71.68(5)
N7 Mn1 N6 110.52(5)
N3 Mn1 N6 69.85(5)
N1 Mn1 N6 140.80(5)
N4 Mn1 N6 109.88(5)
N7 Mn1 Mn2 150.84(4)
N3 Mn1 Mn2 91.69(4)
N1 Mn1 Mn2 49.81(4)
N4 Mn1 Mn2 52.91(4)
N6 Mn1 Mn2 98.36(3)
N7 Mn1 Mn3 146.49(4)
N3 Mn1 Mn3 49.65(4)
N1 Mn1 Mn3 91.98(4)
N4 Mn1 Mn3 102.02(4)
N6 Mn1 Mn3 48.87(3)
Mn2 Mn1 Mn3 59.147(11)
N8 Mn2 N1 99.80(6)
N8 Mn2 N5 109.53(5)
N1 Mn2 N5 147.36(5)
N8 Mn2 N2 103.99(5)
N1 Mn2 N2 87.31(5)
N5 Mn2 N2 72.24(5)
N8 Mn2 N4 108.02(5)
N1 Mn2 N4 70.24(5)
N5 Mn2 N4 112.03(5)
N2 Mn2 N4 143.35(5)
N8 Mn2 Mn3 150.31(4)
N1 Mn2 Mn3 93.96(4)
N5 Mn2 Mn3 53.40(4)
N2 Mn2 Mn3 50.27(4)
N4 Mn2 Mn3 101.35(4)
N8 Mn2 Mn1 145.07(4)
N1 Mn2 Mn1 50.38(4)
N5 Mn2 Mn1 104.52(4)
N2 Mn2 Mn1 93.42(4)
N4 Mn2 Mn1 49.94(3)
Mn3 Mn2 Mn1 61.208(10)
C12 N2 C4 114.85(13)
C12 N2 Mn3 100.93(10)
C4 N2 Mn3 119.52(10)
C12 N2 Mn2 107.48(10)
C4 N2 Mn2 127.36(11)
Mn3 N2 Mn2 79.33(5)
C17 N5 C30 114.48(13)
C17 N5 Mn2 105.70(10)
C30 N5 Mn2 115.44(10)
C17 N5 Mn3 98.51(9)
C30 N5 Mn3 137.81(11)
Mn2 N5 Mn3 76.98(4)
C6 N1 C3 114.66(13)
C6 N1 Mn2 100.21(10)
C3 N1 Mn2 119.49(11)
C6 N1 Mn1 108.42(10)
C3 N1 Mn1 126.91(10)
Mn2 N1 Mn1 79.81(5)
C11 N4 C24 114.38(13)
C11 N4 Mn1 106.80(10)
C24 N4 Mn1 116.21(10)
C11 N4 Mn2 97.00(9)
C24 N4 Mn2 137.96(11)
Mn1 N4 Mn2 77.15(4)
C18 N3 C5 114.86(13)
C18 N3 Mn1 100.58(10)
C5 N3 Mn1 118.76(10)
C18 N3 Mn3 106.71(10)
C5 N3 Mn3 127.61(10)
Mn1 N3 Mn3 81.25(5)
C23 N6 C36 115.22(13)
C23 N6 Mn3 105.37(10)
C36 N6 Mn3 115.80(10)
C23 N6 Mn1 98.02(10)
C36 N6 Mn1 136.24(11)
Mn3 N6 Mn1 78.61(4)
C51 N8 C47 117.80(15)
C51 N8 Mn2 123.73(12)
C47 N8 Mn2 117.70(11)
C2 C1 H1A 109.5
C2 C1 H1B 109.5
H1A C1 H1B 109.5
C2 C1 H1C 109.5
H1A C1 H1C 109.5
H1B C1 H1C 109.5
C3 C2 C4 113.27(14)
C3 C2 C5 112.73(14)
C4 C2 C5 112.94(14)
C3 C2 C1 105.31(14)
C4 C2 C1 105.85(14)
C5 C2 C1 105.88(13)
N2 C4 C2 115.63(13)
N2 C4 H4A 108.4
C2 C4 H4A 108.4
N2 C4 H4B 108.4
C2 C4 H4B 108.4
H4A C4 H4B 107.4
N3 C5 C2 115.37(13)
N3 C5 H5A 108.4
C2 C5 H5A 108.4
N3 C5 H5B 108.4
C2 C5 H5B 108.4
H5A C5 H5B 107.5
N1 C3 C2 115.62(14)
N1 C3 H3A 108.4
C2 C3 H3A 108.4
N1 C3 H3B 108.4
C2 C3 H3B 108.4
H3A C3 H3B 107.4
N2 C12 C13 127.28(16)
N2 C12 C17 114.06(14)
C13 C12 C17 118.58(15)
C14 C13 C12 120.48(17)
C14 C13 H13 119.8
C12 C13 H13 119.8
C15 C14 C13 120.49(16)
C15 C14 H14 119.8
C13 C14 H14 119.8
C14 C15 C16 120.16(17)
C14 C15 H15 119.9
C16 C15 H15 119.9
C17 C16 C15 120.31(17)
C17 C16 H16 119.8
C15 C16 H16 119.8
C16 C17 N5 125.68(15)
C16 C17 C12 119.96(15)
N5 C17 C12 114.18(14)
C35 C30 C31 118.40(15)
C35 C30 N5 121.54(15)
C31 C30 N5 120.00(15)
C30 C35 C34 120.44(16)
C30 C35 H35 119.8
C34 C35 H35 119.8
C33 C34 C35 120.65(17)
C33 C34 H34 119.7
C35 C34 H34 119.7
C34 C33 C32 119.47(16)
C34 C33 H33 120.3
C32 C33 H33 120.3
C31 C32 C33 120.06(16)
C31 C32 H32 120.0
C33 C32 H32 120.0
C32 C31 C30 120.96(16)
C32 C31 H31 119.5
C30 C31 H31 119.5
N3 C18 C19 127.03(15)
N3 C18 C23 114.02(14)
C19 C18 C23 118.92(15)
C18 C19 C20 120.39(16)
C18 C19 H19 119.8
C20 C19 H19 119.8
C21 C20 C19 120.58(16)
C21 C20 H20 119.7
C19 C20 H20 119.7
C20 C21 C22 119.97(16)
C20 C21 H21 120.0
C22 C21 H21 120.0
C23 C22 C21 120.50(16)
C23 C22 H22 119.8
C21 C22 H22 119.8
C22 C23 N6 126.18(15)
C22 C23 C18 119.64(15)
N6 C23 C18 114.05(14)
C37 C36 C41 118.02(15)
C37 C36 N6 121.29(15)
C41 C36 N6 120.62(15)
C40 C41 C36 120.98(17)
C40 C41 H41 119.5
C36 C41 H41 119.5
C39 C40 C41 120.28(17)
C39 C40 H40 119.9
C41 C40 H40 119.9
C38 C39 C40 119.16(16)
C38 C39 H39 120.4
C40 C39 H39 120.4
C39 C38 C37 120.80(16)
C39 C38 H38 119.6
C37 C38 H38 119.6
C36 C37 C38 120.73(16)
C36 C37 H37 119.6
C38 C37 H37 119.6
N1 C6 C7 127.34(15)
N1 C6 C11 113.82(14)
C7 C6 C11 118.81(15)
C6 C7 C8 120.32(16)
C6 C7 H7 119.8
C8 C7 H7 119.8
C9 C8 C7 120.74(16)
C9 C8 H8 119.6
C7 C8 H8 119.6
C8 C9 C10 120.07(16)
C8 C9 H9 120.0
C10 C9 H9 120.0
C11 C10 C9 120.35(16)
C11 C10 H10 119.8
C9 C10 H10 119.8
C10 C11 N4 125.83(15)
C10 C11 C6 119.71(15)
N4 C11 C6 114.35(14)
C29 C24 C25 117.92(15)
C29 C24 N4 121.88(14)
C25 C24 N4 120.12(14)
C26 C25 C24 121.08(16)
C26 C25 H25 119.5
C24 C25 H25 119.5
C25 C26 C27 120.35(17)
C25 C26 H26 119.8
C27 C26 H26 119.8
C28 C27 C26 118.87(16)
C28 C27 H27 120.6
C26 C27 H27 120.6
C27 C28 C29 121.12(16)
C27 C28 H28 119.4
C29 C28 H28 119.4
C24 C29 C28 120.64(15)
C24 C29 H29 119.7
C28 C29 H29 119.7
N8 C51 C50 122.41(17)
N8 C51 H51 118.8
C50 C51 H51 118.8
C49 C50 C51 118.87(18)
C49 C50 H50 120.6
C51 C50 H50 120.6
C48 C49 C50 119.65(19)
C48 C49 H49 120.2
C50 C49 H49 120.2
C49 C48 C47 118.66(19)
C49 C48 H48 120.7
C47 C48 H48 120.7
N8 C47 C48 122.58(17)
N8 C47 H47 118.7
C48 C47 H47 118.7
C46 N7 C42 112.4(3)
C46 N7 Mn1 127.5(3)
C42 N7 Mn1 120.06(18)
N7 C46 C45 125.4(5)
N7 C46 H46 117.3
C45 C46 H46 117.3
C44 C45 C46 119.7(10)
C44 C45 H45 120.2
C46 C45 H45 120.2
C45 C44 C43 119.6(13)
C45 C44 H44 120.2
C43 C44 H44 120.2
C42 C43 C44 117.8(8)
C42 C43 H43 121.1
C44 C43 H43 121.1
C43 C42 N7 124.7(4)
C43 C42 H42 117.7
N7 C42 H42 117.7
C45D C46D H46D 120.3
C46D C45D C44D 118.5(10)
C46D C45D H45D 120.7
C44D C45D H45D 120.7
C43D C44D C45D 118.3(14)
C43D C44D H44D 120.8
C45D C44D H44D 120.8
C44D C43D C42D 120.0(10)
C44D C43D H43D 120.0
C42D C43D H43D 120.0
C43D C42D H42D 120.0
C56 N9 C52 118.1(2)
C56 N9 Mn3 118.26(16)
C52 N9 Mn3 119.86(19)
N9 C52 C53 121.9(3)
N9 C52 H52 119.1
C53 C52 H52 119.1
C54 C53 C52 119.2(3)
C54 C53 H53 120.4
C52 C53 H53 120.4
C53 C54 C55 119.3(3)
C53 C54 H54 120.4
C55 C54 H54 120.4
C54 C55 C56 118.9(3)
C54 C55 H55 120.6
C56 C55 H55 120.6
N9 C56 C55 122.6(3)
N9 C56 H56 118.7
C55 C56 H56 118.7
C53D C52D H52D 117.0
C54D C53D C52D 120.8(13)
C54D C53D H53D 119.6
C52D C53D H53D 119.6
C53D C54D C55D 118.1(12)
C53D C54D H54D 121.0
C55D C54D H54D 121.0
C54D C55D C56D 121.4(11)
C54D C55D H55D 119.3
C56D C55D H55D 119.3
C55D C56D H56D 119.8
C5S O2S C8S 112.5(8)
O2S C5S C6S 105.9(8)
O2S C5S H5SA 110.5
C6S C5S H5SA 110.5
O2S C5S H5SB 110.5
C6S C5S H5SB 110.5
H5SA C5S H5SB 108.7
C5S C6S C7S 108.2(9)
C5S C6S H6SA 110.1
C7S C6S H6SA 110.1
C5S C6S H6SB 110.1
C7S C6S H6SB 110.1
H6SA C6S H6SB 108.4
C8S C7S C6S 102.6(8)
C8S C7S H7SA 111.2
C6S C7S H7SA 111.2
C8S C7S H7SB 111.2
C6S C7S H7SB 111.2
H7SA C7S H7SB 109.2
C7S C8S O2S 108.3(9)
C7S C8S H8SA 110.0
O2S C8S H8SA 110.0
C7S C8S H8SB 110.0
O2S C8S H8SB 110.0
H8SA C8S H8SB 108.4
C5P O2P C8P 107.0(5)
O2P C5P C6P 107.5(5)
O2P C5P H5PA 110.2
C6P C5P H5PA 110.2
O2P C5P H5PB 110.2
C6P C5P H5PB 110.2
H5PA C5P H5PB 108.5
C5P C6P C7P 100.6(5)
C5P C6P H6PA 111.6
C7P C6P H6PA 111.6
C5P C6P H6PB 111.6
C7P C6P H6PB 111.6
H6PA C6P H6PB 109.4
C8P C7P C6P 105.3(5)
C8P C7P H7PA 110.7
C6P C7P H7PA 110.7
C8P C7P H7PB 110.7
C6P C7P H7PB 110.7
H7PA C7P H7PB 108.8
O2P C8P C7P 103.9(5)
O2P C8P H8PA 111.0
C7P C8P H8PA 111.0
O2P C8P H8PB 111.0
C7P C8P H8PB 111.0
H8PA C8P H8PB 109.0

loop_
_geom_bond_atom_site_label_1
_geom_bond_atom_site_label_2
_geom_bond_distance
O1S C4S 1.399(14)
O1S C1S 1.437(9)
C1S C2S 1.490(9)
C1S H1SA 0.9900
C1S H1SB 0.9900
C2S C3S 1.578(17)
C2S H2SA 0.9900
C2S H2SB 0.9900
C3S C4S 1.504(7)
C3S H3SA 0.9900
C3S H3SB 0.9900
C4S H4SA 0.9900
C4S H4SB 0.9900
O1P C4P 1.39(2)
O1P C1P 1.443(12)
C1P C2P 1.504(13)
C1P H1PA 0.9900
C1P H1PB 0.9900
C2P C3P 1.56(2)
C2P H2PA 0.9900
C2P H2PB 0.9900
C3P C4P 1.489(11)
C3P H3PA 0.9900
C3P H3PB 0.9900
C4P H4PA 0.9900
C4P H4PB 0.9900
Mn3 N9 2.1647(15)
Mn3 N2 2.1880(14)
Mn3 N6 2.1931(14)
Mn3 N3 2.2007(14)
Mn3 N5 2.3037(14)
Mn3 Mn2 2.7960(4)
Mn3 Mn1 2.8542(4)
Mn1 N7 2.1649(15)
Mn1 N3 2.1829(14)
Mn1 N1 2.1995(14)
Mn1 N4 2.2062(14)
Mn1 N6 2.3106(14)
Mn1 Mn2 2.8104(4)
Mn2 N8 2.1489(15)
Mn2 N1 2.1812(14)
Mn2 N5 2.1861(14)
Mn2 N2 2.1922(14)
Mn2 N4 2.2995(14)
N2 C12 1.394(2)
N2 C4 1.460(2)
N5 C17 1.423(2)
N5 C30 1.426(2)
N1 C6 1.392(2)
N1 C3 1.463(2)
N4 C11 1.419(2)
N4 C24 1.422(2)
N3 C18 1.397(2)
N3 C5 1.463(2)
N6 C23 1.419(2)
N6 C36 1.426(2)
N8 C51 1.345(2)
N8 C47 1.348(2)
C1 C2 1.548(2)
C1 H1A 0.9800
C1 H1B 0.9800
C1 H1C 0.9800
C2 C3 1.533(2)
C2 C4 1.534(2)
C2 C5 1.539(2)
C4 H4A 0.9900
C4 H4B 0.9900
C5 H5A 0.9900
C5 H5B 0.9900
C3 H3A 0.9900
C3 H3B 0.9900
C12 C13 1.400(2)
C12 C17 1.428(2)
C13 C14 1.400(3)
C13 H13 0.9500
C14 C15 1.380(3)
C14 H14 0.9500
C15 C16 1.399(2)
C15 H15 0.9500
C16 C17 1.390(2)
C16 H16 0.9500
C30 C35 1.390(2)
C30 C31 1.405(2)
C35 C34 1.398(2)
C35 H35 0.9500
C34 C33 1.384(3)
C34 H34 0.9500
C33 C32 1.390(3)
C33 H33 0.9500
C32 C31 1.389(2)
C32 H32 0.9500
C31 H31 0.9500
C18 C19 1.399(2)
C18 C23 1.427(2)
C19 C20 1.401(2)
C19 H19 0.9500
C20 C21 1.382(3)
C20 H20 0.9500
C21 C22 1.399(2)
C21 H21 0.9500
C22 C23 1.396(2)
C22 H22 0.9500
C36 C37 1.389(2)
C36 C41 1.403(2)
C41 C40 1.392(2)
C41 H41 0.9500
C40 C39 1.387(3)
C40 H40 0.9500
C39 C38 1.381(3)
C39 H39 0.9500
C38 C37 1.396(2)
C38 H38 0.9500
C37 H37 0.9500
C6 C7 1.398(2)
C6 C11 1.432(2)
C7 C8 1.398(3)
C7 H7 0.9500
C8 C9 1.379(3)
C8 H8 0.9500
C9 C10 1.400(2)
C9 H9 0.9500
C10 C11 1.391(2)
C10 H10 0.9500
C24 C29 1.389(2)
C24 C25 1.406(2)
C25 C26 1.387(2)
C25 H25 0.9500
C26 C27 1.390(3)
C26 H26 0.9500
C27 C28 1.382(3)
C27 H27 0.9500
C28 C29 1.393(2)
C28 H28 0.9500
C29 H29 0.9500
C51 C50 1.376(3)
C51 H51 0.9500
C50 C49 1.375(3)
C50 H50 0.9500
C49 C48 1.370(3)
C49 H49 0.9500
C48 C47 1.378(3)
C48 H48 0.9500
C47 H47 0.9500
N7 C46 1.362(6)
N7 C42 1.417(4)
C46 C45 1.387(8)
C46 H46 0.9500
C45 C44 1.35(2)
C45 H45 0.9500
C44 C43 1.40(2)
C44 H44 0.9500
C43 C42 1.387(5)
C43 H43 0.9500
C42 H42 0.9500
C46D C45D 1.394(9)
C46D H46D 0.9500
C45D C44D 1.42(3)
C45D H45D 0.9500
C44D C43D 1.35(2)
C44D H44D 0.9500
C43D C42D 1.383(6)
C43D H43D 0.9500
C42D H42D 0.9500
N9 C56 1.331(3)
N9 C52 1.358(5)
C52 C53 1.386(6)
C52 H52 0.9500
C53 C54 1.368(4)
C53 H53 0.9500
C54 C55 1.378(5)
C54 H54 0.9500
C55 C56 1.386(4)
C55 H55 0.9500
C56 H56 0.9500
C52D C53D 1.36(2)
C52D H52D 0.9500
C53D C54D 1.290(15)
C53D H53D 0.9500
C54D C55D 1.299(16)
C54D H54D 0.9500
C55D C56D 1.401(15)
C55D H55D 0.9500
C56D H56D 0.9500
O2S C5S 1.322(11)
O2S C8S 1.456(9)
C5S C6S 1.478(11)
C5S H5SA 0.9900
C5S H5SB 0.9900
C6S C7S 1.517(13)
C6S H6SA 0.9900
C6S H6SB 0.9900
C7S C8S 1.445(15)
C7S H7SA 0.9900
C7S H7SB 0.9900
C8S H8SA 0.9900
C8S H8SB 0.9900
O2P C5P 1.311(7)
O2P C8P 1.431(7)
C5P C6P 1.504(8)
C5P H5PA 0.9900
C5P H5PB 0.9900
C6P C7P 1.543(8)
C6P H6PA 0.9900
C6P H6PB 0.9900
C7P C8P 1.455(11)
C7P H7PA 0.9900
C7P H7PB 0.9900
C8P H8PA 0.9900
C8P H8PB 0.9900

loop_
_geom_torsion_atom_site_label_1
_geom_torsion_atom_site_label_2
_geom_torsion_atom_site_label_3
_geom_torsion_atom_site_label_4
_geom_torsion
C4S O1S C1S C2S -21(4)
O1S C1S C2S C3S -6(3)
C1S C2S C3S C4S 28(2)
C1S O1S C4S C3S 41(3)
C2S C3S C4S O1S -42(3)
C4P O1P C1P C2P -38(6)
O1P C1P C2P C3P 40(4)
C1P C2P C3P C4P -29(4)
C1P O1P C4P C3P 18(6)
C2P C3P C4P O1P 8(5)
N9 Mn3 Mn1 N7 5.40(12)
N2 Mn3 Mn1 N7 119.84(8)
N6 Mn3 Mn1 N7 -61.59(9)
N3 Mn3 Mn1 N7 36.56(9)
N5 Mn3 Mn1 N7 -169.98(8)
Mn2 Mn3 Mn1 N7 160.11(8)
N9 Mn3 Mn1 N3 -31.16(10)
N2 Mn3 Mn1 N3 83.28(6)
N6 Mn3 Mn1 N3 -98.15(6)
N5 Mn3 Mn1 N3 153.47(6)
Mn2 Mn3 Mn1 N3 123.55(5)
N9 Mn3 Mn1 N1 -115.32(9)
N2 Mn3 Mn1 N1 -0.88(5)
N6 Mn3 Mn1 N1 177.69(6)
N3 Mn3 Mn1 N1 -84.16(6)
N5 Mn3 Mn1 N1 69.31(5)
Mn2 Mn3 Mn1 N1 39.39(4)
N9 Mn3 Mn1 N4 173.00(9)
N2 Mn3 Mn1 N4 -72.56(5)
N6 Mn3 Mn1 N4 106.00(6)
N3 Mn3 Mn1 N4 -155.84(6)
N5 Mn3 Mn1 N4 -2.38(5)
Mn2 Mn3 Mn1 N4 -32.29(4)
N9 Mn3 Mn1 N6 67.00(9)
N2 Mn3 Mn1 N6 -178.56(6)
N3 Mn3 Mn1 N6 98.15(6)
N5 Mn3 Mn1 N6 -108.38(6)
Mn2 Mn3 Mn1 N6 -138.30(4)
N9 Mn3 Mn1 Mn2 -154.71(8)
N2 Mn3 Mn1 Mn2 -40.27(4)
N6 Mn3 Mn1 Mn2 138.30(4)
N3 Mn3 Mn1 Mn2 -123.55(5)
N5 Mn3 Mn1 Mn2 29.91(4)
N9 Mn3 Mn2 N8 1.62(11)
N2 Mn3 Mn2 N8 -34.59(9)
N6 Mn3 Mn2 N8 169.72(9)
N3 Mn3 Mn2 N8 -118.58(9)
N5 Mn3 Mn2 N8 62.49(9)
Mn1 Mn3 Mn2 N8 -157.64(8)
N9 Mn3 Mn2 N1 119.39(8)
N2 Mn3 Mn2 N1 83.17(6)
N6 Mn3 Mn2 N1 -72.51(5)
N3 Mn3 Mn2 N1 -0.81(5)
N5 Mn3 Mn2 N1 -179.74(6)
Mn1 Mn3 Mn2 N1 -39.87(4)
N9 Mn3 Mn2 N5 -60.87(8)
N2 Mn3 Mn2 N5 -97.08(6)
N6 Mn3 Mn2 N5 107.23(6)
N3 Mn3 Mn2 N5 178.94(6)
Mn1 Mn3 Mn2 N5 139.87(4)
N9 Mn3 Mn2 N2 36.21(8)
N6 Mn3 Mn2 N2 -155.68(6)
N3 Mn3 Mn2 N2 -83.98(6)
N5 Mn3 Mn2 N2 97.08(6)
Mn1 Mn3 Mn2 N2 -123.05(5)
N9 Mn3 Mn2 N4 -169.98(8)
N2 Mn3 Mn2 N4 153.80(6)
N6 Mn3 Mn2 N4 -1.88(5)
N3 Mn3 Mn2 N4 69.82(5)
N5 Mn3 Mn2 N4 -109.11(6)
Mn1 Mn3 Mn2 N4 30.75(3)
N9 Mn3 Mn2 Mn1 159.26(7)
N2 Mn3 Mn2 Mn1 123.05(5)
N6 Mn3 Mn2 Mn1 -32.63(4)
N3 Mn3 Mn2 Mn1 39.07(4)
N5 Mn3 Mn2 Mn1 -139.87(4)
N7 Mn1 Mn2 N8 3.47(11)
N3 Mn1 Mn2 N8 121.34(8)
N1 Mn1 Mn2 N8 36.92(8)
N4 Mn1 Mn2 N8 -60.13(8)
N6 Mn1 Mn2 N8 -168.78(8)
Mn3 Mn1 Mn2 N8 160.79(7)
N7 Mn1 Mn2 N1 -33.45(10)
N3 Mn1 Mn2 N1 84.42(6)
N4 Mn1 Mn2 N1 -97.05(6)
N6 Mn1 Mn2 N1 154.30(6)
Mn3 Mn1 Mn2 N1 123.87(5)
N7 Mn1 Mn2 N5 170.37(9)
N3 Mn1 Mn2 N5 -71.76(5)
N1 Mn1 Mn2 N5 -156.18(6)
N4 Mn1 Mn2 N5 106.77(6)
N6 Mn1 Mn2 N5 -1.88(5)
Mn3 Mn1 Mn2 N5 -32.31(4)
N7 Mn1 Mn2 N2 -117.10(9)
N3 Mn1 Mn2 N2 0.77(5)
N1 Mn1 Mn2 N2 -83.65(6)
N4 Mn1 Mn2 N2 179.30(6)
N6 Mn1 Mn2 N2 70.65(5)
Mn3 Mn1 Mn2 N2 40.22(4)
N7 Mn1 Mn2 N4 63.60(10)
N3 Mn1 Mn2 N4 -178.53(6)
N1 Mn1 Mn2 N4 97.05(6)
N6 Mn1 Mn2 N4 -108.65(6)
Mn3 Mn1 Mn2 N4 -139.08(5)
N7 Mn1 Mn2 Mn3 -157.32(9)
N3 Mn1 Mn2 Mn3 -39.45(4)
N1 Mn1 Mn2 Mn3 -123.87(5)
N4 Mn1 Mn2 Mn3 139.08(5)
N6 Mn1 Mn2 Mn3 30.43(3)
N9 Mn3 N2 C12 -53.84(10)
N6 Mn3 N2 C12 150.36(10)
N3 Mn3 N2 C12 -158.89(10)
N5 Mn3 N2 C12 52.44(10)
Mn2 Mn3 N2 C12 105.96(10)
Mn1 Mn3 N2 C12 152.34(9)
N9 Mn3 N2 C4 73.12(12)
N6 Mn3 N2 C4 -82.68(14)
N3 Mn3 N2 C4 -31.93(12)
N5 Mn3 N2 C4 179.40(13)
Mn2 Mn3 N2 C4 -127.08(13)
Mn1 Mn3 N2 C4 -80.70(11)
N9 Mn3 N2 Mn2 -159.80(5)
N6 Mn3 N2 Mn2 44.40(10)
N3 Mn3 N2 Mn2 95.15(5)
N5 Mn3 N2 Mn2 -53.52(4)
Mn1 Mn3 N2 Mn2 46.38(3)
N8 Mn2 N2 C12 64.94(11)
N1 Mn2 N2 C12 164.37(11)
N5 Mn2 N2 C12 -41.44(10)
N4 Mn2 N2 C12 -144.70(10)
Mn3 Mn2 N2 C12 -98.22(11)
Mn1 Mn2 N2 C12 -145.60(10)
N8 Mn2 N2 C4 -77.70(13)
N1 Mn2 N2 C4 21.73(13)
N5 Mn2 N2 C4 175.92(14)
N4 Mn2 N2 C4 72.66(16)
Mn3 Mn2 N2 C4 119.15(14)
Mn1 Mn2 N2 C4 71.77(13)
N8 Mn2 N2 Mn3 163.15(5)
N1 Mn2 N2 Mn3 -97.42(5)
N5 Mn2 N2 Mn3 56.77(5)
N4 Mn2 N2 Mn3 -46.48(9)
Mn1 Mn2 N2 Mn3 -47.38(3)
N8 Mn2 N5 C17 -56.90(11)
N1 Mn2 N5 C17 95.80(13)
N2 Mn2 N5 C17 42.06(10)
N4 Mn2 N5 C17 -176.75(9)
Mn3 Mn2 N5 C17 95.32(10)
Mn1 Mn2 N5 C17 131.02(9)
N8 Mn2 N5 C30 70.72(12)
N1 Mn2 N5 C30 -136.59(11)
N2 Mn2 N5 C30 169.68(12)
N4 Mn2 N5 C30 -49.13(12)
Mn3 Mn2 N5 C30 -137.06(12)
Mn1 Mn2 N5 C30 -101.37(10)
N8 Mn2 N5 Mn3 -152.22(5)
N1 Mn2 N5 Mn3 0.48(10)
N2 Mn2 N5 Mn3 -53.26(4)
N4 Mn2 N5 Mn3 87.93(5)
Mn1 Mn2 N5 Mn3 35.70(3)
N9 Mn3 N5 C17 43.68(11)
N2 Mn3 N5 C17 -49.84(10)
N6 Mn3 N5 C17 167.75(9)
N3 Mn3 N5 C17 -105.95(11)
Mn2 Mn3 N5 C17 -104.25(10)
Mn1 Mn3 N5 C17 -138.65(9)
N9 Mn3 N5 C30 -98.40(16)
N2 Mn3 N5 C30 168.09(17)
N6 Mn3 N5 C30 25.68(17)
N3 Mn3 N5 C30 111.97(16)
Mn2 Mn3 N5 C30 113.67(16)
Mn1 Mn3 N5 C30 79.28(16)
N9 Mn3 N5 Mn2 147.93(5)
N2 Mn3 N5 Mn2 54.41(5)
N6 Mn3 N5 Mn2 -88.00(5)
N3 Mn3 N5 Mn2 -1.70(9)
Mn1 Mn3 N5 Mn2 -34.40(3)
N8 Mn2 N1 C6 -52.48(10)
N5 Mn2 N1 C6 153.54(10)
N2 Mn2 N1 C6 -156.22(10)
N4 Mn2 N1 C6 53.28(10)
Mn3 Mn2 N1 C6 153.92(9)
Mn1 Mn2 N1 C6 107.09(10)
N8 Mn2 N1 C3 73.61(12)
N5 Mn2 N1 C3 -80.37(15)
N2 Mn2 N1 C3 -30.13(12)
N4 Mn2 N1 C3 179.37(13)
Mn3 Mn2 N1 C3 -79.99(11)
Mn1 Mn2 N1 C3 -126.82(13)
N8 Mn2 N1 Mn1 -159.57(5)
N5 Mn2 N1 Mn1 46.45(10)
N2 Mn2 N1 Mn1 96.69(5)
N4 Mn2 N1 Mn1 -53.81(4)
Mn3 Mn2 N1 Mn1 46.84(3)
N7 Mn1 N1 C6 66.41(11)
N3 Mn1 N1 C6 167.63(10)
N4 Mn1 N1 C6 -40.96(10)
N6 Mn1 N1 C6 -140.21(10)
Mn2 Mn1 N1 C6 -97.47(10)
Mn3 Mn1 N1 C6 -142.97(10)
N7 Mn1 N1 C3 -76.74(14)
N3 Mn1 N1 C3 24.48(13)
N4 Mn1 N1 C3 175.89(14)
N6 Mn1 N1 C3 76.64(15)
Mn2 Mn1 N1 C3 119.38(14)
Mn3 Mn1 N1 C3 73.88(13)
N7 Mn1 N1 Mn2 163.88(5)
N3 Mn1 N1 Mn2 -94.90(5)
N4 Mn1 N1 Mn2 56.51(5)
N6 Mn1 N1 Mn2 -42.74(9)
Mn3 Mn1 N1 Mn2 -45.50(3)
N7 Mn1 N4 C11 -58.65(11)
N3 Mn1 N4 C11 96.08(12)
N1 Mn1 N4 C11 40.54(10)
N6 Mn1 N4 C11 178.98(9)
Mn2 Mn1 N4 C11 93.54(10)
Mn3 Mn1 N4 C11 128.64(9)
N7 Mn1 N4 C24 70.35(12)
N3 Mn1 N4 C24 -134.92(11)
N1 Mn1 N4 C24 169.54(12)
N6 Mn1 N4 C24 -52.02(12)
Mn2 Mn1 N4 C24 -137.46(12)
Mn3 Mn1 N4 C24 -102.36(11)
N7 Mn1 N4 Mn2 -152.19(5)
N3 Mn1 N4 Mn2 2.54(10)
N1 Mn1 N4 Mn2 -53.00(4)
N6 Mn1 N4 Mn2 85.44(5)
Mn3 Mn1 N4 Mn2 35.10(3)
N8 Mn2 N4 C11 42.82(10)
N1 Mn2 N4 C11 -51.38(9)
N5 Mn2 N4 C11 163.54(9)
N2 Mn2 N4 C11 -106.88(11)
Mn3 Mn2 N4 C11 -141.55(8)
Mn1 Mn2 N4 C11 -105.71(10)
N8 Mn2 N4 C24 -96.42(16)
N1 Mn2 N4 C24 169.38(17)
N5 Mn2 N4 C24 24.31(17)
N2 Mn2 N4 C24 113.89(16)
Mn3 Mn2 N4 C24 79.22(15)
Mn1 Mn2 N4 C24 115.06(17)
N8 Mn2 N4 Mn1 148.52(5)
N1 Mn2 N4 Mn1 54.32(5)
N5 Mn2 N4 Mn1 -90.75(5)
N2 Mn2 N4 Mn1 -1.17(10)
Mn3 Mn2 N4 Mn1 -35.84(4)
N7 Mn1 N3 C18 -54.88(11)
N1 Mn1 N3 C18 -159.20(10)
N4 Mn1 N3 C18 149.18(10)
N6 Mn1 N3 C18 52.92(10)
Mn2 Mn1 N3 C18 151.21(9)
Mn3 Mn1 N3 C18 105.50(10)
N7 Mn1 N3 C5 71.31(12)
N1 Mn1 N3 C5 -33.01(11)
N4 Mn1 N3 C5 -84.63(14)
N6 Mn1 N3 C5 179.11(12)
Mn2 Mn1 N3 C5 -82.60(11)
Mn3 Mn1 N3 C5 -128.31(12)
N7 Mn1 N3 Mn3 -160.38(5)
N1 Mn1 N3 Mn3 95.30(5)
N4 Mn1 N3 Mn3 43.68(10)
N6 Mn1 N3 Mn3 -52.58(4)
Mn2 Mn1 N3 Mn3 45.71(3)
N9 Mn3 N3 C18 66.64(11)
N2 Mn3 N3 C18 165.35(10)
N6 Mn3 N3 C18 -42.68(10)
N5 Mn3 N3 C18 -143.21(10)
Mn2 Mn3 N3 C18 -144.50(10)
Mn1 Mn3 N3 C18 -98.49(10)
N9 Mn3 N3 C5 -75.13(14)
N2 Mn3 N3 C5 23.58(13)
N6 Mn3 N3 C5 175.55(14)
N5 Mn3 N3 C5 75.02(15)
Mn2 Mn3 N3 C5 73.72(13)
Mn1 Mn3 N3 C5 119.74(14)
N9 Mn3 N3 Mn1 165.13(5)
N2 Mn3 N3 Mn1 -96.16(5)
N6 Mn3 N3 Mn1 55.81(5)
N5 Mn3 N3 Mn1 -44.71(9)
Mn2 Mn3 N3 Mn1 -46.01(3)
N9 Mn3 N6 C23 -56.22(11)
N2 Mn3 N6 C23 97.78(12)
N3 Mn3 N6 C23 43.30(10)
N5 Mn3 N6 C23 -177.77(10)
Mn2 Mn3 N6 C23 131.19(10)
Mn1 Mn3 N6 C23 95.29(10)
N9 Mn3 N6 C36 72.36(12)
N2 Mn3 N6 C36 -133.64(11)
N3 Mn3 N6 C36 171.88(12)
N5 Mn3 N6 C36 -49.19(12)
Mn2 Mn3 N6 C36 -100.23(11)
Mn1 Mn3 N6 C36 -136.13(12)
N9 Mn3 N6 Mn1 -151.51(5)
N2 Mn3 N6 Mn1 2.49(10)
N3 Mn3 N6 Mn1 -51.99(4)
N5 Mn3 N6 Mn1 86.94(5)
Mn2 Mn3 N6 Mn1 35.90(3)
N7 Mn1 N6 C23 44.61(11)
N3 Mn1 N6 C23 -50.69(9)
N1 Mn1 N6 C23 -107.81(11)
N4 Mn1 N6 C23 167.09(9)
Mn2 Mn1 N6 C23 -139.42(9)
Mn3 Mn1 N6 C23 -104.16(10)
N7 Mn1 N6 C36 -95.67(15)
N3 Mn1 N6 C36 169.03(16)
N1 Mn1 N6 C36 111.91(15)
N4 Mn1 N6 C36 26.82(16)
Mn2 Mn1 N6 C36 80.30(15)
Mn3 Mn1 N6 C36 115.56(16)
N7 Mn1 N6 Mn3 148.77(5)
N3 Mn1 N6 Mn3 53.47(5)
N1 Mn1 N6 Mn3 -3.66(9)
N4 Mn1 N6 Mn3 -88.75(5)
Mn2 Mn1 N6 Mn3 -35.26(3)
N1 Mn2 N8 C51 96.82(14)
N5 Mn2 N8 C51 -97.72(14)
N2 Mn2 N8 C51 -173.53(14)
N4 Mn2 N8 C51 24.56(15)
Mn3 Mn2 N8 C51 -146.78(11)
Mn1 Mn2 N8 C51 68.82(16)
N1 Mn2 N8 C47 -72.88(13)
N5 Mn2 N8 C47 92.57(13)
N2 Mn2 N8 C47 16.77(14)
N4 Mn2 N8 C47 -145.15(12)
Mn3 Mn2 N8 C47 43.51(17)
Mn1 Mn2 N8 C47 -100.89(13)
C12 N2 C4 C2 -178.65(14)
Mn3 N2 C4 C2 61.19(17)
Mn2 N2 C4 C2 -38.3(2)
C3 C2 C4 N2 57.89(19)
C5 C2 C4 N2 -71.81(18)
C1 C2 C4 N2 172.78(14)
C18 N3 C5 C2 -178.80(14)
Mn1 N3 C5 C2 62.18(17)
Mn3 N3 C5 C2 -39.6(2)
C3 C2 C5 N3 -72.42(18)
C4 C2 C5 N3 57.56(19)
C1 C2 C5 N3 172.94(14)
C6 N1 C3 C2 178.43(14)
Mn2 N1 C3 C2 59.49(17)
Mn1 N1 C3 C2 -40.3(2)
C4 C2 C3 N1 -71.78(19)
C5 C2 C3 N1 58.03(19)
C1 C2 C3 N1 173.01(14)
C4 N2 C12 C13 -1.8(2)
Mn3 N2 C12 C13 128.22(16)
Mn2 N2 C12 C13 -149.64(15)
C4 N2 C12 C17 -178.23(14)
Mn3 N2 C12 C17 -48.25(15)
Mn2 N2 C12 C17 33.88(16)
N2 C12 C13 C14 -176.91(17)
C17 C12 C13 C14 -0.6(2)
C12 C13 C14 C15 -0.7(3)
C13 C14 C15 C16 0.8(3)
C14 C15 C16 C17 0.4(3)
C15 C16 C17 N5 173.18(16)
C15 C16 C17 C12 -1.6(3)
C30 N5 C17 C16 18.4(2)
Mn2 N5 C17 C16 146.58(15)
Mn3 N5 C17 C16 -134.64(16)
C30 N5 C17 C12 -166.55(14)
Mn2 N5 C17 C12 -38.36(15)
Mn3 N5 C17 C12 40.42(15)
N2 C12 C17 C16 178.53(15)
C13 C12 C17 C16 1.7(2)
N2 C12 C17 N5 3.2(2)
C13 C12 C17 N5 -173.65(15)
C17 N5 C30 C35 -118.74(17)
Mn2 N5 C30 C35 118.18(14)
Mn3 N5 C30 C35 19.4(2)
C17 N5 C30 C31 64.2(2)
Mn2 N5 C30 C31 -58.89(17)
Mn3 N5 C30 C31 -157.71(13)
C31 C30 C35 C34 1.5(2)
N5 C30 C35 C34 -175.62(15)
C30 C35 C34 C33 -0.4(3)
C35 C34 C33 C32 -0.8(3)
C34 C33 C32 C31 0.7(3)
C33 C32 C31 C30 0.4(3)
C35 C30 C31 C32 -1.5(2)
N5 C30 C31 C32 175.64(15)
C5 N3 C18 C19 0.5(2)
Mn1 N3 C18 C19 129.22(16)
Mn3 N3 C18 C19 -146.84(15)
C5 N3 C18 C23 -177.43(14)
Mn1 N3 C18 C23 -48.67(15)
Mn3 N3 C18 C23 35.28(16)
N3 C18 C19 C20 -177.62(17)
C23 C18 C19 C20 0.2(3)
C18 C19 C20 C21 -0.9(3)
C19 C20 C21 C22 0.6(3)
C20 C21 C22 C23 0.5(3)
C21 C22 C23 N6 174.55(17)
C21 C22 C23 C18 -1.1(3)
C36 N6 C23 C22 16.0(2)
Mn3 N6 C23 C22 144.92(15)
Mn1 N6 C23 C22 -134.76(16)
C36 N6 C23 C18 -168.12(14)
Mn3 N6 C23 C18 -39.19(15)
Mn1 N6 C23 C18 41.13(14)
N3 C18 C23 C22 178.88(15)
C19 C18 C23 C22 0.8(2)
N3 C18 C23 N6 2.7(2)
C19 C18 C23 N6 -175.37(15)
C23 N6 C36 C37 -119.36(16)
Mn3 N6 C36 C37 117.07(14)
Mn1 N6 C36 C37 16.3(2)
C23 N6 C36 C41 63.6(2)
Mn3 N6 C36 C41 -59.98(18)
Mn1 N6 C36 C41 -160.79(13)
C37 C36 C41 C40 -1.6(2)
N6 C36 C41 C40 175.57(16)
C36 C41 C40 C39 0.3(3)
C41 C40 C39 C38 0.8(3)
C40 C39 C38 C37 -0.6(3)
C41 C36 C37 C38 1.8(2)
N6 C36 C37 C38 -175.37(14)
C39 C38 C37 C36 -0.7(2)
C3 N1 C6 C7 1.0(2)
Mn2 N1 C6 C7 130.33(16)
Mn1 N1 C6 C7 -147.11(15)
C3 N1 C6 C11 -176.99(14)
Mn2 N1 C6 C11 -47.70(14)
Mn1 N1 C6 C11 34.86(15)
N1 C6 C7 C8 -177.57(16)
C11 C6 C7 C8 0.4(2)
C6 C7 C8 C9 0.3(3)
C7 C8 C9 C10 -0.5(3)
C8 C9 C10 C11 0.0(3)
C9 C10 C11 N4 176.49(16)
C9 C10 C11 C6 0.7(2)
C24 N4 C11 C10 18.0(2)
Mn1 N4 C11 C10 148.02(14)
Mn2 N4 C11 C10 -133.34(15)
C24 N4 C11 C6 -166.05(13)
Mn1 N4 C11 C6 -36.00(15)
Mn2 N4 C11 C6 42.64(14)
N1 C6 C11 C10 177.32(14)
C7 C6 C11 C10 -0.9(2)
N1 C6 C11 N4 1.1(2)
C7 C6 C11 N4 -177.13(14)
C11 N4 C24 C29 -120.11(17)
Mn1 N4 C24 C29 114.66(15)
Mn2 N4 C24 C29 14.5(2)
C11 N4 C24 C25 63.1(2)
Mn1 N4 C24 C25 -62.11(18)
Mn2 N4 C24 C25 -162.23(13)
C29 C24 C25 C26 -0.6(3)
N4 C24 C25 C26 176.31(16)
C24 C25 C26 C27 -0.1(3)
C25 C26 C27 C28 -0.1(3)
C26 C27 C28 C29 1.0(3)
C25 C24 C29 C28 1.5(2)
N4 C24 C29 C28 -175.36(15)
C27 C28 C29 C24 -1.7(3)
C47 N8 C51 C50 -1.4(3)
Mn2 N8 C51 C50 -171.08(15)
N8 C51 C50 C49 0.9(3)
C51 C50 C49 C48 0.3(3)
C50 C49 C48 C47 -1.0(3)
C51 N8 C47 C48 0.7(3)
Mn2 N8 C47 C48 171.00(15)
C49 C48 C47 N8 0.5(3)
N3 Mn1 N7 C46 54.0(3)
N1 Mn1 N7 C46 143.8(3)
N4 Mn1 N7 C46 -140.6(3)
N6 Mn1 N7 C46 -18.6(3)
Mn2 Mn1 N7 C46 169.6(3)
Mn3 Mn1 N7 C46 26.4(3)
N3 Mn1 N7 C42 -122.4(2)
N1 Mn1 N7 C42 -32.6(2)
N4 Mn1 N7 C42 43.0(2)
N6 Mn1 N7 C42 165.0(2)
Mn2 Mn1 N7 C42 -6.8(3)
Mn3 Mn1 N7 C42 -150.0(2)
C42 N7 C46 C45 5.6(6)
Mn1 N7 C46 C45 -171.0(4)
N7 C46 C45 C44 -7.2(11)
C46 C45 C44 C43 6.3(17)
C45 C44 C43 C42 -4.7(16)
C44 C43 C42 N7 3.6(10)
C46 N7 C42 C43 -3.9(5)
Mn1 N7 C42 C43 173.0(3)
C46D C45D C44D C43D 4.0(14)
C45D C44D C43D C42D -3.4(14)
N2 Mn3 N9 C56 -75.9(2)
N6 Mn3 N9 C56 89.3(2)
N3 Mn3 N9 C56 13.0(2)
N5 Mn3 N9 C56 -147.9(2)
Mn2 Mn3 N9 C56 -103.4(2)
Mn1 Mn3 N9 C56 36.9(3)
N2 Mn3 N9 C52 81.8(2)
N6 Mn3 N9 C52 -113.1(2)
N3 Mn3 N9 C52 170.6(2)
N5 Mn3 N9 C52 9.8(2)
Mn2 Mn3 N9 C52 54.3(3)
Mn1 Mn3 N9 C52 -165.4(2)
C56 N9 C52 C53 -1.9(5)
Mn3 N9 C52 C53 -159.6(3)
N9 C52 C53 C54 0.0(6)
C52 C53 C54 C55 2.5(6)
C53 C54 C55 C56 -3.1(6)
C52 N9 C56 C55 1.2(5)
Mn3 N9 C56 C55 159.3(3)
C54 C55 C56 N9 1.3(6)
C52D C53D C54D C55D -1(2)
C53D C54D C55D C56D -2(2)
C8S O2S C5S C6S 14.8(12)
O2S C5S C6S C7S -16.1(13)
C5S C6S C7S C8S 11.0(13)
C6S C7S C8S O2S -2.5(14)
C5S O2S C8S C7S -8.0(14)
C8P O2P C5P C6P -39.9(7)
O2P C5P C6P C7P 23.9(6)
C5P C6P C7P C8P 0.3(7)
C5P O2P C8P C7P 39.1(8)
C6P C7P C8P O2P -21.8(8)
